data_7103594
loop_
_publ_author_name
'Green, Shaun P'
'Jones, Cameron'
'Stasch, Andreas'

_publ_section_title
;
 Synthesis and structural characterisation of a soluble, metastable
 indium(I) halide complex, [InBr(tmeda)].
;
_journal_issue 47
_journal_name_full 'Chemical communications (Cambridge, England)'
_journal_page_first 6285
_journal_page_last 6287
_journal_paper_doi 10.1039/b814658f
_journal_year 2008
_chemical_formula_sum 'C12 H32 Br4 In2 N4'
_chemical_formula_weight 781.70
_chemical_name_systematic
;
?
;
_space_group_IT_number 61
_symmetry_cell_setting orthorhombic
_symmetry_space_group_name_Hall '-P 2ac 2ab'
_symmetry_space_group_name_H-M 'P b c a'
_atom_sites_solution_hydrogens geom
_atom_sites_solution_primary direct
_atom_sites_solution_secondary difmap
_audit_creation_method SHELXL-97
_cell_angle_alpha 90.00
_cell_angle_beta 90.00
_cell_angle_gamma 90.00
_cell_formula_units_Z 8
_cell_length_a 17.327(4)
_cell_length_b 12.110(2)
_cell_length_c 22.420(5)
_cell_measurement_temperature 123(2)
_cell_volume 4704.4(16)
_computing_structure_refinement 'SHELXL-97 (Sheldrick, 1997)'
_computing_structure_solution 'SHELXS-97 (Sheldrick, 1990)'
_diffrn_ambient_temperature 123(2)
_diffrn_measured_fraction_theta_full 0.998
_diffrn_measured_fraction_theta_max 0.998
_diffrn_measurement_device_type 'Nonius Kappa CCD'
_diffrn_radiation_monochromator graphite
_diffrn_radiation_source 'fine-focus sealed tube'
_diffrn_radiation_type MoK\a
_diffrn_radiation_wavelength 0.71073
_diffrn_reflns_av_R_equivalents 0.1382
_diffrn_reflns_av_sigmaI/netI 0.0937
_diffrn_reflns_limit_h_max 20
_diffrn_reflns_limit_h_min -20
_diffrn_reflns_limit_k_max 10
_diffrn_reflns_limit_k_min -14
_diffrn_reflns_limit_l_max 27
_diffrn_reflns_limit_l_min -27
_diffrn_reflns_number 32336
_diffrn_reflns_theta_full 25.39
_diffrn_reflns_theta_max 25.39
_diffrn_reflns_theta_min 2.97
_exptl_absorpt_coefficient_mu 8.757
_exptl_absorpt_correction_T_max 0.353
_exptl_absorpt_correction_T_min 0.261
_exptl_absorpt_correction_type multi-scan
_exptl_absorpt_process_details 'Sortav (Blessing, 1995)'
_exptl_crystal_colour colorless
_exptl_crystal_density_diffrn 2.207
_exptl_crystal_density_method 'not measured'
_exptl_crystal_description block
_exptl_crystal_F_000 2960
_exptl_crystal_size_max 0.20
_exptl_crystal_size_mid 0.18
_exptl_crystal_size_min 0.15
_refine_diff_density_max 1.705
_refine_diff_density_min -1.135
_refine_diff_density_rms 0.243
_refine_ls_extinction_method none
_refine_ls_goodness_of_fit_ref 1.027
_refine_ls_hydrogen_treatment constr
_refine_ls_matrix_type full
_refine_ls_number_parameters 208
_refine_ls_number_reflns 4317
_refine_ls_number_restraints 27
_refine_ls_restrained_S_all 1.036
_refine_ls_R_factor_all 0.1199
_refine_ls_R_factor_gt 0.0552
_refine_ls_shift/su_max 0.000
_refine_ls_shift/su_mean 0.000
_refine_ls_structure_factor_coef Fsqd
_refine_ls_weighting_details 'calc w=1/[\s^2^(Fo^2^)+(0.0732P)^2^+0.0000P] where P=(Fo^2^+2Fc^2^)/3'
_refine_ls_weighting_scheme calc
_refine_ls_wR_factor_gt 0.1213
_refine_ls_wR_factor_ref 0.1493
_reflns_number_gt 2539
_reflns_number_total 4317
_reflns_threshold_expression >2sigma(I)
_cod_data_source_file b814658f.txt
_cod_data_source_block '[In2Br4(tmeda)2]'
_cod_original_sg_symbol_H-M Pbca
_cod_database_code 7103594

loop_
_symmetry_equiv_pos_as_xyz
'x, y, z'
'-x+1/2, -y, z+1/2'
'x+1/2, -y+1/2, -z'
'-x, y+1/2, -z+1/2'
'-x, -y, -z'
'x-1/2, y, -z-1/2'
'-x-1/2, y-1/2, z'
'x, -y-1/2, z-1/2'

loop_
_atom_site_label
_atom_site_type_symbol
_atom_site_fract_x
_atom_site_fract_y
_atom_site_fract_z
_atom_site_U_iso_or_equiv
_atom_site_adp_type
_atom_site_occupancy
_atom_site_symmetry_multiplicity
_atom_site_calc_flag
_atom_site_refinement_flags
_atom_site_disorder_assembly
_atom_site_disorder_group
In1 In 0.06494(4) 0.21178(6) 0.35853(3) 0.0261(2) Uani 1 1 d . . .
In2 In -0.07530(4) 0.28265(6) 0.40269(3) 0.0278(2) Uani 1 1 d . . .
Br1 Br 0.01638(7) 0.00028(9) 0.34276(5) 0.0384(3) Uani 1 1 d . . .
Br2 Br 0.18490(6) 0.14822(10) 0.41700(6) 0.0420(4) Uani 1 1 d . . .
Br3 Br -0.13388(7) 0.32065(11) 0.29266(5) 0.0479(4) Uani 1 1 d . . .
Br4 Br -0.11122(7) 0.47552(10) 0.44083(6) 0.0446(4) Uani 1 1 d . . .
N1 N 0.1113(5) 0.2082(8) 0.2612(4) 0.040(3) Uani 1 1 d . . .
N2 N 0.1256(5) 0.3919(7) 0.3452(4) 0.031(2) Uani 1 1 d . . .
N3 N -0.1843(5) 0.1740(8) 0.4217(4) 0.034(2) Uani 1 1 d D . .
N4 N -0.0586(4) 0.2194(7) 0.5070(4) 0.024(2) Uani 1 1 d D . .
C1 C 0.0507(8) 0.1786(11) 0.2194(5) 0.055(4) Uani 1 1 d . . .
H1A H 0.0715 0.1780 0.1788 0.082 Uiso 1 1 calc R . .
H1B H 0.0087 0.2327 0.2220 0.082 Uiso 1 1 calc R . .
H1C H 0.0308 0.1050 0.2293 0.082 Uiso 1 1 calc R . .
C2 C 0.1730(7) 0.1223(10) 0.2576(6) 0.053(4) Uani 1 1 d . . .
H2A H 0.1539 0.0531 0.2747 0.080 Uiso 1 1 calc R . .
H2B H 0.2185 0.1472 0.2798 0.080 Uiso 1 1 calc R . .
H2C H 0.1871 0.1103 0.2157 0.080 Uiso 1 1 calc R . .
C3 C 0.1441(8) 0.3190(9) 0.2450(5) 0.050(4) Uani 1 1 d . . .
H3A H 0.1831 0.3095 0.2132 0.060 Uiso 1 1 calc R . .
H3B H 0.1023 0.3663 0.2290 0.060 Uiso 1 1 calc R . .
C4 C 0.1805(7) 0.3754(10) 0.2970(6) 0.052(4) Uani 1 1 d . . .
H4A H 0.2242 0.3303 0.3117 0.062 Uiso 1 1 calc R . .
H4B H 0.2011 0.4479 0.2842 0.062 Uiso 1 1 calc R . .
C5 C 0.1658(7) 0.4337(11) 0.3999(6) 0.052(4) Uani 1 1 d . . .
H5A H 0.2063 0.3815 0.4116 0.078 Uiso 1 1 calc R . .
H5B H 0.1284 0.4409 0.4325 0.078 Uiso 1 1 calc R . .
H5C H 0.1889 0.5058 0.3915 0.078 Uiso 1 1 calc R . .
C6 C 0.0658(6) 0.4735(9) 0.3292(6) 0.052(4) Uani 1 1 d . . .
H6A H 0.0905 0.5431 0.3177 0.079 Uiso 1 1 calc R . .
H6B H 0.0320 0.4862 0.3636 0.079 Uiso 1 1 calc R . .
H6C H 0.0352 0.4454 0.2957 0.079 Uiso 1 1 calc R . .
C7 C -0.1869(6) 0.0834(10) 0.3777(6) 0.042(3) Uani 1 1 d . . .
H7A H -0.2300 0.0339 0.3871 0.064 Uiso 1 1 calc R . .
H7B H -0.1384 0.0419 0.3791 0.064 Uiso 1 1 calc R . .
H7C H -0.1941 0.1142 0.3376 0.064 Uiso 1 1 calc R . .
C8 C -0.2540(6) 0.2422(11) 0.4163(5) 0.049(4) Uani 1 1 d . . .
H8A H -0.2593 0.2678 0.3750 0.074 Uiso 1 1 calc R . .
H8B H -0.2498 0.3060 0.4430 0.074 Uiso 1 1 calc R . .
H8C H -0.2993 0.1983 0.4273 0.074 Uiso 1 1 calc R . .
C9 C -0.1819(6) 0.1305(12) 0.4837(5) 0.059(4) Uani 1 1 d DU . .
H9A H -0.2062 0.0565 0.4841 0.071 Uiso 1 1 calc R . .
H9B H -0.2136 0.1794 0.5094 0.071 Uiso 1 1 calc R . .
C10 C -0.1030(7) 0.1213(13) 0.5106(7) 0.095(5) Uani 1 1 d DU . .
H10A H -0.1083 0.1002 0.5531 0.113 Uiso 1 1 calc R . .
H10B H -0.0746 0.0612 0.4901 0.113 Uiso 1 1 calc R . .
C11 C -0.0714(9) 0.2967(12) 0.5549(7) 0.076(5) Uani 1 1 d U . .
H11A H -0.0636 0.2595 0.5932 0.113 Uiso 1 1 calc R . .
H11B H -0.1244 0.3248 0.5527 0.113 Uiso 1 1 calc R . .
H11C H -0.0351 0.3583 0.5513 0.113 Uiso 1 1 calc R . .
C12 C 0.0211(9) 0.1790(13) 0.5140(7) 0.083(5) Uani 1 1 d U . .
H12A H 0.0249 0.1346 0.5504 0.124 Uiso 1 1 calc R . .
H12B H 0.0564 0.2420 0.5167 0.124 Uiso 1 1 calc R . .
H12C H 0.0350 0.1335 0.4795 0.124 Uiso 1 1 calc R . .

loop_
_atom_site_aniso_label
_atom_site_aniso_U_11
_atom_site_aniso_U_22
_atom_site_aniso_U_33
_atom_site_aniso_U_23
_atom_site_aniso_U_13
_atom_site_aniso_U_12
In1 0.0234(4) 0.0264(5) 0.0285(5) -0.0012(4) -0.0002(3) 0.0019(3)
In2 0.0214(4) 0.0273(5) 0.0346(5) 0.0060(4) 0.0005(3) 0.0009(3)
Br1 0.0470(7) 0.0273(7) 0.0411(7) -0.0002(6) 0.0034(6) -0.0050(6)
Br2 0.0285(6) 0.0422(8) 0.0554(8) 0.0013(6) -0.0067(6) 0.0072(6)
Br3 0.0352(7) 0.0657(10) 0.0427(8) 0.0220(7) -0.0074(6) -0.0084(6)
Br4 0.0443(7) 0.0305(8) 0.0589(9) 0.0049(6) 0.0083(6) 0.0147(6)
N1 0.043(6) 0.035(6) 0.044(6) 0.000(5) 0.018(5) -0.010(5)
N2 0.023(5) 0.019(5) 0.051(6) -0.005(5) 0.006(5) 0.001(4)
N3 0.023(5) 0.045(6) 0.035(6) 0.015(5) -0.008(4) -0.009(4)
N4 0.022(5) 0.020(5) 0.030(5) -0.003(4) -0.002(4) -0.005(4)
C1 0.064(9) 0.065(10) 0.034(7) -0.003(7) 0.006(7) -0.012(8)
C2 0.070(9) 0.039(8) 0.050(8) 0.000(7) 0.039(7) 0.010(7)
C3 0.071(9) 0.032(8) 0.046(8) 0.006(7) 0.028(7) 0.000(7)
C4 0.041(7) 0.041(8) 0.074(10) -0.004(7) 0.011(7) -0.014(6)
C5 0.044(7) 0.040(8) 0.071(10) -0.017(7) 0.003(7) -0.015(6)
C6 0.036(7) 0.037(8) 0.084(10) 0.004(7) -0.016(7) 0.009(6)
C7 0.031(7) 0.035(8) 0.061(9) 0.004(7) 0.006(6) -0.012(6)
C8 0.019(6) 0.086(10) 0.043(8) -0.019(7) 0.006(6) -0.012(6)
C9 0.047(6) 0.072(6) 0.058(6) 0.021(5) 0.001(5) -0.015(5)
C10 0.101(8) 0.098(8) 0.084(7) 0.022(6) -0.009(6) -0.021(6)
C11 0.094(7) 0.065(7) 0.067(7) -0.006(6) -0.012(6) 0.004(6)
C12 0.082(7) 0.091(7) 0.076(7) 0.014(6) -0.001(6) 0.026(6)

loop_
_atom_type_symbol
_atom_type_description
_atom_type_scat_dispersion_real
_atom_type_scat_dispersion_imag
_atom_type_scat_source
C C 0.0033 0.0016 'International Tables Vol C Tables 4.2.6.8 and 6.1.1.4'
H H 0.0000 0.0000 'International Tables Vol C Tables 4.2.6.8 and 6.1.1.4'
N N 0.0061 0.0033 'International Tables Vol C Tables 4.2.6.8 and 6.1.1.4'
Br Br -0.2901 2.4595 'International Tables Vol C Tables 4.2.6.8 and 6.1.1.4'
In In -0.7276 1.3100 'International Tables Vol C Tables 4.2.6.8 and 6.1.1.4'

loop_
_geom_angle_atom_site_label_1
_geom_angle_atom_site_label_2
_geom_angle_atom_site_label_3
_geom_angle
_geom_angle_site_symmetry_1
_geom_angle_site_symmetry_3
_geom_angle_publ_flag
N1 In1 N2 75.7(3) . . ?
N1 In1 Br2 101.1(3) . . ?
N2 In1 Br2 89.0(2) . . ?
N1 In1 Br1 88.1(2) . . ?
N2 In1 Br1 163.7(2) . . ?
Br2 In1 Br1 91.97(5) . . ?
N1 In1 In2 130.3(3) . . ?
N2 In1 In2 98.34(19) . . ?
Br2 In1 In2 128.37(5) . . ?
Br1 In1 In2 93.84(4) . . ?
N3 In2 N4 75.4(3) . . ?
N3 In2 Br4 104.8(2) . . ?
N4 In2 Br4 89.72(19) . . ?
N3 In2 Br3 87.7(2) . . ?
N4 In2 Br3 163.03(18) . . ?
Br4 In2 Br3 93.32(5) . . ?
N3 In2 In1 126.9(2) . . ?
N4 In2 In1 98.03(18) . . ?
Br4 In2 In1 128.06(4) . . ?
Br3 In2 In1 93.21(4) . . ?
C1 N1 C2 108.1(10) . . ?
C1 N1 C3 109.8(10) . . ?
C2 N1 C3 109.8(9) . . ?
C1 N1 In1 111.0(7) . . ?
C2 N1 In1 108.1(7) . . ?
C3 N1 In1 109.9(7) . . ?
C4 N2 C6 111.8(10) . . ?
C4 N2 C5 110.5(9) . . ?
C6 N2 C5 107.4(9) . . ?
C4 N2 In1 104.5(6) . . ?
C6 N2 In1 109.1(6) . . ?
C5 N2 In1 113.6(7) . . ?
C8 N3 C7 109.7(9) . . ?
C8 N3 C9 107.4(9) . . ?
C7 N3 C9 111.3(10) . . ?
C8 N3 In2 109.4(7) . . ?
C7 N3 In2 108.7(6) . . ?
C9 N3 In2 110.3(6) . . ?
C10 N4 C11 114.7(11) . . ?
C10 N4 C12 102.9(10) . . ?
C11 N4 C12 106.3(10) . . ?
C10 N4 In2 104.4(7) . . ?
C11 N4 In2 119.0(8) . . ?
C12 N4 In2 108.2(7) . . ?
C4 C3 N1 112.3(10) . . ?
N2 C4 C3 111.5(9) . . ?
N3 C9 C10 115.3(10) . . ?
N4 C10 C9 114.1(11) . . ?

loop_
_geom_bond_atom_site_label_1
_geom_bond_atom_site_label_2
_geom_bond_distance
_geom_bond_site_symmetry_2
_geom_bond_publ_flag
In1 N1 2.326(9) . ?
In1 N2 2.440(8) . ?
In1 Br2 2.5752(14) . ?
In1 Br1 2.7190(14) . ?
In1 In2 2.7608(11) . ?
In2 N3 2.341(8) . ?
In2 N4 2.478(8) . ?
In2 Br4 2.5639(14) . ?
In2 Br3 2.7070(14) . ?
N1 C1 1.453(15) . ?
N1 C2 1.493(14) . ?
N1 C3 1.501(14) . ?
N2 C4 1.453(13) . ?
N2 C6 1.475(13) . ?
N2 C5 1.499(14) . ?
N3 C8 1.468(14) . ?
N3 C7 1.477(15) . ?
N3 C9 1.487(12) . ?
N4 C10 1.417(13) . ?
N4 C11 1.441(16) . ?
N4 C12 1.473(16) . ?
C3 C4 1.492(16) . ?
C9 C10 1.500(9) . ?
